data_1567404
loop_
_publ_author_name
'Leon, Felix'
'Li, Chenfei'
'Reynes, Javier F.'
'Singh, Varun K.'
'Lian, Xiao'
'Ong, How Chee'
'Hum, Gavin'
'Sun, Handong'
'Garc&#xed;a, Felipe'

_publ_section_title
;
 Mechanosynthesis and photophysics of colour-tunable photoluminescent
 group 13 metal complexes with sterically demanding salen and salophen
 ligands.
;
_journal_issue 0
_journal_name_full 'Faraday discussions'
_journal_page_first 63
_journal_page_last 78
_journal_paper_doi 10.1039/d2fd00117a
_journal_volume 241
_journal_year 2023
_chemical_formula_sum 'C80 H116 Cl2 In2 N4 O8 S4'
_chemical_formula_weight 1690.54
_space_group_crystal_system triclinic
_space_group_IT_number 2
_space_group_name_Hall '-P 1'
_space_group_name_H-M_alt 'P -1'
_atom_sites_solution_hydrogens geom
_atom_sites_solution_primary dual
_cell_angle_alpha 90.361(4)
_cell_angle_beta 105.337(4)
_cell_angle_gamma 106.991(4)
_cell_formula_units_Z 2
_cell_length_a 14.6788(18)
_cell_length_b 16.4689(18)
_cell_length_c 19.909(2)
_cell_measurement_reflns_used 8780
_cell_measurement_temperature 100.(2)
_cell_measurement_theta_max 24.54
_cell_measurement_theta_min 2.24
_cell_volume 4420.6(9)
_computing_cell_refinement 'SAINT V8.38A (Bruker AXS Inc., 2018)'
_computing_data_collection 'APEX3 (Bruker AXS Inc., 2018)'
_computing_data_reduction 'SAINT V8.38A (Bruker AXS Inc., 2018)'
_computing_molecular_graphics 'shelXle (C.B. Huebschle, rev 882)'
_computing_publication_material 'APEX3 (Bruker AXS Inc., 2018)'
_computing_structure_refinement 'SHELXL-2017/1 (Sheldrick, 2017)'
_computing_structure_solution 'SHELXT (Bruker AXS Inc., 2018)'
_diffrn_ambient_temperature 100.(2)
_diffrn_detector_area_resol_mean 7.4074
_diffrn_measured_fraction_theta_full 0.995
_diffrn_measured_fraction_theta_max 0.995
_diffrn_measurement_device_type 'Photon II CPADs detector'
_diffrn_measurement_method 'phi and omega scans'
_diffrn_radiation_monochromator 'Multilayer Mirror'
_diffrn_radiation_type MoK\a
_diffrn_radiation_wavelength 0.71073
_diffrn_reflns_av_unetI/netI 0.1789
_diffrn_reflns_limit_h_max 18
_diffrn_reflns_limit_h_min -19
_diffrn_reflns_limit_k_max 21
_diffrn_reflns_limit_k_min -21
_diffrn_reflns_limit_l_max 26
_diffrn_reflns_limit_l_min 0
_diffrn_reflns_number 21073
_diffrn_reflns_theta_full 27.95
_diffrn_reflns_theta_max 27.95
_diffrn_reflns_theta_min 2.24
_diffrn_source 'Incoatec microfocus source'
_diffrn_source_type 'Bruker D8 Quest'
_exptl_absorpt_coefficient_mu 0.727
_exptl_absorpt_correction_T_max 0.99
_exptl_absorpt_correction_T_min 0.86
_exptl_absorpt_process_details
;
;
_exptl_crystal_colour yellow
_exptl_crystal_density_diffrn 1.270
_exptl_crystal_density_method 'not measured'
_exptl_crystal_description plate
_exptl_crystal_F_000 1768
_exptl_crystal_size_max 0.220
_exptl_crystal_size_mid 0.080
_exptl_crystal_size_min 0.010
_refine_diff_density_max 2.161
_refine_diff_density_min -1.277
_refine_ls_extinction_method none
_refine_ls_goodness_of_fit_ref 1.101
_refine_ls_hydrogen_treatment constr
_refine_ls_matrix_type full
_refine_ls_number_parameters 980
_refine_ls_number_reflns 21073
_refine_ls_number_restraints 499
_refine_ls_restrained_S_all 1.091
_refine_ls_R_factor_all 0.1755
_refine_ls_R_factor_gt 0.0822
_refine_ls_shift/su_max 0.002
_refine_ls_shift/su_mean 0.000
_refine_ls_structure_factor_coef Fsqd
_refine_ls_weighting_details 'w=1/[\s^2^(Fo^2^)+20.6367P] where P=(Fo^2^+2Fc^2^)/3'
_refine_ls_weighting_scheme calc
_refine_ls_wR_factor_gt 0.1384
_refine_ls_wR_factor_ref 0.1802
_reflns_number_gt 12789
_reflns_number_total 21073
_reflns_threshold_expression 'I > 2\s(I)'
_cod_data_source_file d2fd00117a2.cif
_cod_data_source_block fg1180
_cod_depositor_comments 'Adding full bibliography for 1567404.cif.'
_cod_database_code 1567404

loop_
_space_group_symop_operation_xyz
'x, y, z'
'-x, -y, -z'

loop_
_atom_site_type_symbol
_atom_site_label
_atom_site_fract_x
_atom_site_fract_y
_atom_site_fract_z
_atom_site_U_iso_or_equiv
_atom_site_adp_type
_atom_site_calc_flag
_atom_site_refinement_flags_adp
_atom_site_refinement_flags_occupancy
_atom_site_refinement_flags_posn
_atom_site_occupancy
_atom_site_disorder_assembly
_atom_site_disorder_group
In In1 0.53590(5) 1.06406(4) 0.68397(3) 0.01809(14) Uani d . . D 1.0 . .
In In2 0.54421(5) 0.57625(4) 0.83560(3) 0.01792(14) Uani d . . D 1.0 . .
Cl Cl1 0.5464(2) 1.18973(13) 0.61704(11) 0.0273(5) Uani d . . . 1.0 . .
Cl Cl2 0.57900(18) 0.69815(13) 0.91849(11) 0.0266(5) Uani d . . . 1.0 . .
O O1 0.5802(4) 1.1367(4) 0.7790(3) 0.0228(13) Uani d . . . 1.0 . .
O O2 0.3828(4) 1.0185(4) 0.6497(3) 0.0194(13) Uani d . . . 1.0 . .
O O3 0.5891(4) 0.6518(3) 0.7600(3) 0.0209(13) Uani d . . . 1.0 . .
O O4 0.3926(5) 0.5407(4) 0.8206(3) 0.0273(16) Uani d . . . 1.0 . .
N N1 0.6930(5) 1.0644(4) 0.7099(3) 0.0151(15) Uani d . . . 1.0 . .
N N2 0.5411(6) 0.9800(4) 0.6002(3) 0.0186(14) Uani d . . . 1.0 . .
N N3 0.6950(5) 0.5626(4) 0.8584(3) 0.0171(15) Uani d . . . 1.0 . .
N N4 0.5503(6) 0.4827(4) 0.9139(3) 0.0200(16) Uani d . . . 1.0 . .
C C1 0.6393(3) 0.9852(4) 0.5974(3) 0.0182(19) Uani d . . G 1.0 . .
C C2 0.7174(4) 1.0300(3) 0.6538(2) 0.0176(18) Uani d . . G 1.0 . .
C C3 0.8146(3) 1.0384(3) 0.6542(2) 0.0233(19) Uani d . . G 1.0 . .
H H3 0.867925 1.069015 0.692767 0.028 Uiso calc U . R 1.0 . .
C C4 0.8337(3) 1.0019(4) 0.5984(3) 0.027(2) Uani d . . G 1.0 . .
H H4 0.900101 1.007583 0.598722 0.032 Uiso calc U . R 1.0 . .
C C5 0.7556(4) 0.9571(3) 0.5420(2) 0.0223(19) Uani d . . G 1.0 . .
H H5 0.768675 0.932127 0.503847 0.027 Uiso calc U . R 1.0 . .
C C6 0.6584(3) 0.9487(3) 0.5415(2) 0.0199(18) Uani d . . G 1.0 . .
H H6 0.605072 0.9181 0.503018 0.024 Uiso calc U . R 1.0 . .
C C7 0.7481(6) 1.0738(5) 0.7740(4) 0.0189(18) Uani d . . . 1.0 . .
H H7 0.809329 1.06186 0.780945 0.023 Uiso calc U . R 1.0 . .
C C8 0.7269(4) 1.1002(3) 0.8359(2) 0.0202(18) Uani d . . G 1.0 . .
C C9 0.6469(4) 1.1280(4) 0.8382(2) 0.0198(18) Uani d . . G 1.0 . .
C C10 0.6338(4) 1.1476(3) 0.9023(3) 0.0224(19) Uani d . . G 1.0 . .
C C11 0.7006(4) 1.1395(4) 0.9641(2) 0.025(2) Uani d . . G 1.0 . .
H H11 0.691602 1.152938 1.007869 0.031 Uiso calc U . R 1.0 . .
C C12 0.7806(4) 1.1118(4) 0.9617(2) 0.027(2) Uani d . . G 1.0 . .
C C13 0.7938(3) 1.0921(4) 0.8976(3) 0.0240(19) Uani d . . G 1.0 . .
H H13 0.848445 1.073187 0.896019 0.029 Uiso calc U . R 1.0 . .
C C14 0.8515(8) 1.1005(6) 1.0324(4) 0.032(2) Uani d . . . 1.0 . .
C C15 0.7914(9) 1.0423(8) 1.0752(5) 0.047(3) Uani d . . . 1.0 . .
H H15A 0.751121 0.988537 1.046999 0.071 Uiso calc U . R 1.0 . .
H H15B 0.747865 1.070384 1.088941 0.071 Uiso calc U . R 1.0 . .
H H15C 0.836622 1.030548 1.117233 0.071 Uiso calc U . R 1.0 . .
C C16 0.9298(7) 1.0605(6) 1.0218(5) 0.033(2) Uani d . . . 1.0 . .
H H16A 0.896568 1.005015 0.994632 0.05 Uiso calc U . R 1.0 . .
H H16B 0.970896 1.053009 1.067435 0.05 Uiso calc U . R 1.0 . .
H H16C 0.971738 1.098197 0.996579 0.05 Uiso calc U . R 1.0 . .
C C17 0.9052(9) 1.1888(7) 1.0739(5) 0.050(3) Uani d . . . 1.0 . .
H H17A 0.942623 1.226651 1.046111 0.075 Uiso calc U . R 1.0 . .
H H17B 0.95087 1.182496 1.117933 0.075 Uiso calc U . R 1.0 . .
H H17C 0.856231 1.21314 1.083796 0.075 Uiso calc U . R 1.0 . .
C C18 0.5456(8) 1.1794(5) 0.9070(4) 0.0264(19) Uani d . . . 1.0 . .
C C19 0.5483(9) 1.1993(7) 0.9834(5) 0.043(3) Uani d . . . 1.0 . .
H H19A 0.49712 1.22615 0.984133 0.064 Uiso calc U . R 1.0 . .
H H19B 0.613636 1.238205 1.008224 0.064 Uiso calc U . R 1.0 . .
H H19C 0.535922 1.146283 1.006266 0.064 Uiso calc U . R 1.0 . .
C C20 0.5495(8) 1.2621(6) 0.8712(5) 0.035(2) Uani d . . . 1.0 . .
H H20A 0.551176 1.252895 0.822867 0.053 Uiso calc U . R 1.0 . .
H H20B 0.609209 1.30742 0.896586 0.053 Uiso calc U . R 1.0 . .
H H20C 0.490592 1.278664 0.871117 0.053 Uiso calc U . R 1.0 . .
C C21 0.4458(8) 1.1109(6) 0.8721(6) 0.042(3) Uani d . . . 1.0 . .
H H21A 0.443154 1.09511 0.823965 0.063 Uiso calc U . R 1.0 . .
H H21B 0.391093 1.133775 0.871862 0.063 Uiso calc U . R 1.0 . .
H H21C 0.439796 1.060476 0.898472 0.063 Uiso calc U . R 1.0 . .
C C22 0.4619(7) 0.9251(5) 0.5600(4) 0.0160(17) Uani d . . . 1.0 . .
H H22 0.472658 0.892575 0.524933 0.019 Uiso calc U . R 1.0 . .
C C23 0.3609(3) 0.9068(3) 0.5614(3) 0.0182(19) Uani d . . G 1.0 . .
C C24 0.3254(4) 0.9454(3) 0.6069(3) 0.0225(19) Uani d . . G 1.0 . .
C C25 0.2256(4) 0.9163(4) 0.6047(3) 0.026(2) Uani d . . G 1.0 . .
C C26 0.1614(3) 0.8486(4) 0.5570(3) 0.028(2) Uani d . . G 1.0 . .
H H26 0.093187 0.828662 0.555557 0.033 Uiso calc U . R 1.0 . .
C C27 0.1969(4) 0.8100(3) 0.5115(3) 0.030(2) Uani d . . G 1.0 . .
C C28 0.2966(4) 0.8391(3) 0.5137(3) 0.0238(19) Uani d . . G 1.0 . .
H H28 0.320889 0.812754 0.482582 0.029 Uiso calc U . R 1.0 . .
C C29 0.1827(7) 0.9567(7) 0.6565(5) 0.031(2) Uani d . . . 1.0 . .
C C30 0.2372(8) 0.9509(8) 0.7323(5) 0.045(3) Uani d . . . 1.0 . .
H H30A 0.225876 0.890859 0.741371 0.068 Uiso calc U . R 1.0 . .
H H30B 0.212399 0.979191 0.763776 0.068 Uiso calc U . R 1.0 . .
H H30C 0.308459 0.978929 0.740235 0.068 Uiso calc U . R 1.0 . .
C C31 0.1915(8) 1.0505(7) 0.6427(6) 0.042(3) Uani d . . . 1.0 . .
H H31A 0.151259 1.052684 0.595195 0.063 Uiso calc U . R 1.0 . .
H H31B 0.260983 1.082257 0.647394 0.063 Uiso calc U . R 1.0 . .
H H31C 0.167715 1.075996 0.676564 0.063 Uiso calc U . R 1.0 . .
C C32 0.0701(7) 0.9105(7) 0.6469(6) 0.042(3) Uani d . . . 1.0 . .
H H32A 0.032494 0.912692 0.598637 0.063 Uiso calc U . R 1.0 . .
H H32B 0.046356 0.938837 0.679105 0.063 Uiso calc U . R 1.0 . .
H H32C 0.060741 0.850839 0.656868 0.063 Uiso calc U . R 1.0 . .
C C33 0.1216(7) 0.7353(6) 0.4564(5) 0.034(2) Uani d . . . 1.0 . .
C C34 0.0904(8) 0.6573(7) 0.4959(6) 0.048(3) Uani d . . . 1.0 . .
H H34A 0.045061 0.609342 0.462518 0.072 Uiso calc U . R 1.0 . .
H H34B 0.056815 0.670462 0.529104 0.072 Uiso calc U . R 1.0 . .
H H34C 0.149221 0.642191 0.521268 0.072 Uiso calc U . R 1.0 . .
C C35 0.0267(7) 0.7603(7) 0.4189(5) 0.041(3) Uani d . . . 1.0 . .
H H35A 0.045572 0.811206 0.394346 0.061 Uiso calc U . R 1.0 . .
H H35B -0.005169 0.772139 0.453716 0.061 Uiso calc U . R 1.0 . .
H H35C -0.019703 0.713096 0.385178 0.061 Uiso calc U . R 1.0 . .
C C36 0.1668(8) 0.7138(7) 0.4004(6) 0.049(3) Uani d . . . 1.0 . .
H H36A 0.115925 0.670927 0.364954 0.073 Uiso calc U . R 1.0 . .
H H36B 0.221431 0.691242 0.421959 0.073 Uiso calc U . R 1.0 . .
H H36C 0.191896 0.765452 0.378293 0.073 Uiso calc U . R 1.0 . .
C C37 0.6488(3) 0.4857(3) 0.9521(2) 0.0202(19) Uani d . . G 1.0 . .
C C38 0.7239(4) 0.5279(3) 0.9229(2) 0.0211(19) Uani d . . G 1.0 . .
C C39 0.8219(4) 0.5339(3) 0.9564(3) 0.028(2) Uani d . . G 1.0 . .
H H39 0.873244 0.562647 0.93646 0.033 Uiso calc U . R 1.0 . .
C C40 0.8448(3) 0.4978(4) 1.0192(3) 0.026(2) Uani d . . G 1.0 . .
H H40 0.911737 0.501892 1.042143 0.031 Uiso calc U . R 1.0 . .
C C41 0.7697(4) 0.4557(3) 1.0484(2) 0.025(2) Uani d . . G 1.0 . .
H H41 0.785298 0.43101 1.091324 0.031 Uiso calc U . R 1.0 . .
C C42 0.6717(3) 0.4497(3) 1.0149(3) 0.0213(19) Uani d . . G 1.0 . .
H H42 0.620365 0.420882 1.03482 0.026 Uiso calc U . R 1.0 . .
C C43 0.7432(6) 0.5666(5) 0.8121(4) 0.0208(19) Uani d . . . 1.0 . .
H H43 0.800579 0.548137 0.82399 0.025 Uiso calc U . R 1.0 . .
C C44 0.7166(4) 0.5972(4) 0.74263(19) 0.0206(18) Uani d . . G 1.0 . .
C C45 0.6386(4) 0.6305(3) 0.7171(2) 0.0179(17) Uani d . . G 1.0 . .
C C46 0.6146(3) 0.6487(3) 0.6477(2) 0.0186(18) Uani d . . G 1.0 . .
C C47 0.6686(4) 0.6336(4) 0.60383(19) 0.0235(19) Uani d . . G 1.0 . .
H H47 0.652224 0.646048 0.556404 0.028 Uiso calc U . R 1.0 . .
C C48 0.7466(4) 0.6003(4) 0.6294(2) 0.025(2) Uani d . . G 1.0 . .
C C49 0.7706(4) 0.5822(4) 0.6988(3) 0.0240(19) Uani d . . G 1.0 . .
H H49 0.823913 0.559415 0.716211 0.029 Uiso calc U . R 1.0 . .
C C50 0.8064(7) 0.5867(7) 0.5788(5) 0.033(2) Uani d . . . 1.0 . .
C C51 0.7349(8) 0.5184(8) 0.5183(6) 0.054(3) Uani d . . . 1.0 . .
H H51A 0.680152 0.538904 0.493064 0.081 Uiso calc U . R 1.0 . .
H H51B 0.708339 0.465036 0.537921 0.081 Uiso calc U . R 1.0 . .
H H51C 0.771377 0.508258 0.486013 0.081 Uiso calc U . R 1.0 . .
C C52 0.8947(8) 0.5588(7) 0.6129(6) 0.044(3) Uani d . . . 1.0 . .
H H52A 0.929008 0.552118 0.578123 0.067 Uiso calc U . R 1.0 . .
H H52B 0.872947 0.50427 0.632267 0.067 Uiso calc U . R 1.0 . .
H H52C 0.939932 0.601837 0.650542 0.067 Uiso calc U . R 1.0 . .
C C53 0.8420(9) 0.6687(8) 0.5439(7) 0.061(4) Uani d . . . 1.0 . .
H H53A 0.878875 0.6585 0.511871 0.091 Uiso calc U . R 1.0 . .
H H53B 0.885307 0.714581 0.579883 0.091 Uiso calc U . R 1.0 . .
H H53C 0.784589 0.685206 0.517629 0.091 Uiso calc U . R 1.0 . .
C C54 0.5289(7) 0.6894(5) 0.6169(4) 0.0221(18) Uani d . . . 1.0 . .
C C55 0.5113(7) 0.6981(6) 0.5389(4) 0.029(2) Uani d . . . 1.0 . .
H H55A 0.486919 0.641364 0.513546 0.043 Uiso calc U . R 1.0 . .
H H55B 0.573687 0.730385 0.529692 0.043 Uiso calc U . R 1.0 . .
H H55C 0.462016 0.728298 0.523304 0.043 Uiso calc U . R 1.0 . .
C C56 0.5617(7) 0.7800(5) 0.6550(5) 0.032(2) Uani d . . . 1.0 . .
H H56A 0.618499 0.816406 0.641186 0.048 Uiso calc U . R 1.0 . .
H H56B 0.580779 0.776549 0.705691 0.048 Uiso calc U . R 1.0 . .
H H56C 0.506694 0.80438 0.642223 0.048 Uiso calc U . R 1.0 . .
C C57 0.4312(7) 0.6368(6) 0.6295(5) 0.029(2) Uani d . . . 1.0 . .
H H57A 0.379753 0.663896 0.610454 0.044 Uiso calc U . R 1.0 . .
H H57B 0.439996 0.633649 0.6799 0.044 Uiso calc U . R 1.0 . .
H H57C 0.411087 0.579118 0.606383 0.044 Uiso calc U . R 1.0 . .
C C58 0.4700(6) 0.4260(5) 0.9212(4) 0.0159(17) Uani d . . . 1.0 . .
H H58 0.47999 0.388425 0.956469 0.019 Uiso calc U . R 1.0 . .
C C59 0.3693(3) 0.4143(3) 0.8822(3) 0.0178(18) Uani d . . G 1.0 . .
C C60 0.3339(3) 0.4654(3) 0.8331(3) 0.0207(18) Uani d . . G 1.0 . .
C C61 0.2335(4) 0.4423(3) 0.7975(3) 0.0229(19) Uani d . . G 1.0 . .
C C62 0.1687(3) 0.3682(3) 0.8111(3) 0.023(2) Uani d . . G 1.0 . .
H H62 0.100113 0.352383 0.786759 0.028 Uiso calc U . R 1.0 . .
C C63 0.2041(4) 0.3171(3) 0.8602(3) 0.026(2) Uani d . . DG 1.0 . .
C C64 0.3044(4) 0.3401(3) 0.8957(3) 0.0228(19) Uani d . . G 1.0 . .
H H64 0.328668 0.305225 0.929305 0.027 Uiso calc U . R 1.0 . .
C C69 0.1913(6) 0.4953(5) 0.7387(5) 0.0228(19) Uani d . . . 1.0 . .
C C70 0.2165(8) 0.5896(6) 0.7625(5) 0.037(2) Uani d . . . 1.0 . .
H H70A 0.198199 0.620766 0.721878 0.055 Uiso calc U . R 1.0 . .
H H70B 0.287854 0.612939 0.78519 0.055 Uiso calc U . R 1.0 . .
H H70C 0.17966 0.595719 0.795751 0.055 Uiso calc U . R 1.0 . .
C C71 0.2333(7) 0.4852(7) 0.6768(5) 0.033(2) Uani d . . . 1.0 . .
H H71A 0.211205 0.520016 0.64001 0.05 Uiso calc U . R 1.0 . .
H H71B 0.209459 0.425163 0.658226 0.05 Uiso calc U . R 1.0 . .
H H71C 0.305959 0.503831 0.692945 0.05 Uiso calc U . R 1.0 . .
C C72 0.0784(7) 0.4616(6) 0.7115(5) 0.037(3) Uani d . . . 1.0 . .
H H72A 0.054831 0.497288 0.67597 0.056 Uiso calc U . R 1.0 . .
H H72B 0.049231 0.462914 0.750236 0.056 Uiso calc U . R 1.0 . .
H H72C 0.058734 0.402766 0.69066 0.056 Uiso calc U . R 1.0 . .
S S1 0.81755(18) 0.88878(15) 0.78710(13) 0.0296(5) Uani d . . . 1.0 . .
O O5 0.9074(5) 0.9628(4) 0.8193(3) 0.0337(16) Uani d . . . 1.0 . .
C C73 0.8527(7) 0.8257(6) 0.7308(5) 0.031(2) Uani d . . . 1.0 . .
H H73A 0.799017 0.772278 0.713708 0.046 Uiso calc U . R 1.0 . .
H H73B 0.91295 0.813031 0.756794 0.046 Uiso calc U . R 1.0 . .
H H73C 0.865475 0.857311 0.690964 0.046 Uiso calc U . R 1.0 . .
C C74 0.8041(8) 0.8162(7) 0.8527(5) 0.042(3) Uani d . . . 1.0 . .
H H74A 0.748289 0.764966 0.832768 0.063 Uiso calc U . R 1.0 . .
H H74B 0.791515 0.843475 0.891763 0.063 Uiso calc U . R 1.0 . .
H H74C 0.865065 0.80038 0.869558 0.063 Uiso calc U . R 1.0 . .
S S2 0.8742(2) 0.36743(18) 0.81104(16) 0.0424(7) Uani d . . D 1.0 . .
O O6 0.9067(6) 0.4629(4) 0.8172(5) 0.058(2) Uani d . . D 1.0 . .
C C75 0.7493(9) 0.3327(8) 0.7573(6) 0.066(4) Uani d . . D 1.0 . .
H H75A 0.748061 0.342721 0.708652 0.099 Uiso calc U . R 1.0 . .
H H75B 0.710837 0.364687 0.773183 0.099 Uiso calc U . R 1.0 . .
H H75C 0.720172 0.271741 0.760552 0.099 Uiso calc U . R 1.0 . .
C C76 0.8485(8) 0.3363(6) 0.8912(5) 0.041(3) Uani d . . D 1.0 . .
H H76A 0.819324 0.274277 0.887693 0.061 Uiso calc U . R 1.0 . .
H H76B 0.801748 0.363822 0.900681 0.061 Uiso calc U . R 1.0 . .
H H76C 0.910197 0.353793 0.929287 0.061 Uiso calc U . R 1.0 . .
S S3 0.4840(3) 0.9150(2) 0.80448(18) 0.0248(9) Uani d U P D 0.664(6) A 3
O O7 0.5272(7) 0.9443(5) 0.7446(4) 0.0195(18) Uani d U P D 0.664(6) A 3
C C77 0.5864(9) 0.9014(9) 0.8710(6) 0.028(3) Uani d U P D 0.664(6) A 3
H H77A 0.62129 0.870174 0.850204 0.041 Uiso calc U P R 0.664(6) A 3
H H77B 0.561913 0.869227 0.907165 0.041 Uiso calc U P R 0.664(6) A 3
H H77C 0.632154 0.957429 0.891918 0.041 Uiso calc U P R 0.664(6) A 3
C C78 0.4130(10) 0.8058(7) 0.7811(8) 0.026(3) Uani d U P D 0.664(6) A 3
H H78A 0.355764 0.792827 0.800224 0.039 Uiso calc U P R 0.664(6) A 3
H H78B 0.454283 0.769595 0.800224 0.039 Uiso calc U P R 0.664(6) A 3
H H78C 0.389765 0.794937 0.730058 0.039 Uiso calc U P R 0.664(6) A 3
S S3A 0.5394(5) 0.8894(4) 0.7909(3) 0.0222(16) Uani d U P D 0.336(6) A 4
O O7A 0.4983(12) 0.9561(9) 0.7536(8) 0.026(3) Uani d U P D 0.336(6) A 4
C C77A 0.550(2) 0.9149(14) 0.8810(7) 0.019(4) Uani d U P D 0.336(6) A 4
H H77D 0.607423 0.965134 0.899962 0.028 Uiso calc U P R 0.336(6) A 4
H H77E 0.558152 0.86649 0.907677 0.028 Uiso calc U P R 0.336(6) A 4
H H77F 0.489617 0.926929 0.884509 0.028 Uiso calc U P R 0.336(6) A 4
C C78A 0.4365(15) 0.7942(10) 0.7754(13) 0.021(5) Uani d U P D 0.336(6) A 4
H H78D 0.377171 0.80505 0.745703 0.032 Uiso calc U P R 0.336(6) A 4
H H78E 0.425015 0.77629 0.820035 0.032 Uiso calc U P R 0.336(6) A 4
H H78F 0.45108 0.748992 0.751813 0.032 Uiso calc U P R 0.336(6) A 4
S S4 0.5139(2) 0.39382(17) 0.72725(14) 0.0233(8) Uani d U P D 0.758(6) B 1
O O8 0.4851(6) 0.4704(4) 0.7460(4) 0.0240(18) Uani d U P D 0.758(6) B 1
C C79 0.5261(15) 0.4057(14) 0.6405(8) 0.033(3) Uani d U P D 0.758(6) B 1
H H79A 0.464511 0.411389 0.609562 0.05 Uiso calc U P R 0.758(6) B 1
H H79B 0.539296 0.355519 0.623498 0.05 Uiso calc U P R 0.758(6) B 1
H H79C 0.581167 0.45681 0.640852 0.05 Uiso calc U P R 0.758(6) B 1
C C80 0.4031(9) 0.3062(7) 0.7087(8) 0.030(3) Uani d U P D 0.758(6) B 1
H H80A 0.353307 0.317022 0.669151 0.045 Uiso calc U P R 0.758(6) B 1
H H80B 0.377775 0.299116 0.74987 0.045 Uiso calc U P R 0.758(6) B 1
H H80C 0.417274 0.254129 0.696917 0.045 Uiso calc U P R 0.758(6) B 1
S S4A 0.4518(8) 0.4258(6) 0.6936(4) 0.026(2) Uani d U P D 0.242(6) B 2
O O8A 0.5261(17) 0.4569(10) 0.7652(8) 0.025(4) Uani d U P D 0.242(6) B 2
C C79A 0.512(4) 0.400(4) 0.634(3) 0.030(6) Uani d U P D 0.242(6) B 2
H H79D 0.462364 0.376824 0.589037 0.044 Uiso calc U P R 0.242(6) B 2
H H79E 0.544363 0.357891 0.652469 0.044 Uiso calc U P R 0.242(6) B 2
H H79F 0.561037 0.451835 0.627167 0.044 Uiso calc U P R 0.242(6) B 2
C C80A 0.374(2) 0.3236(15) 0.700(2) 0.023(6) Uani d U P D 0.242(6) B 2
H H80D 0.385538 0.281053 0.671598 0.035 Uiso calc U P R 0.242(6) B 2
H H80E 0.304613 0.322514 0.683807 0.035 Uiso calc U P R 0.242(6) B 2
H H80F 0.388949 0.3105 0.749215 0.035 Uiso calc U P R 0.242(6) B 2
C C65 0.1342(15) 0.2305(10) 0.8756(12) 0.033(7) Uani d U P D 0.46(4) C 5
C C66 0.092(3) 0.1699(18) 0.8085(13) 0.046(6) Uani d U P D 0.46(4) C 5
H H66A 0.058333 0.197716 0.770522 0.069 Uiso calc U P R 0.46(4) C 5
H H66B 0.043794 0.117722 0.816187 0.069 Uiso calc U P R 0.46(4) C 5
H H66C 0.145534 0.155444 0.795848 0.069 Uiso calc U P R 0.46(4) C 5
C C67 0.047(2) 0.249(2) 0.893(2) 0.042(5) Uani d U P D 0.46(4) C 5
H H67A 0.016267 0.28049 0.856329 0.062 Uiso calc U P R 0.46(4) C 5
H H67B 0.070029 0.284273 0.937988 0.062 Uiso calc U P R 0.46(4) C 5
H H67C -0.002784 0.195772 0.89628 0.062 Uiso calc U P R 0.46(4) C 5
C C68 0.184(2) 0.185(2) 0.9347(16) 0.037(5) Uani d U P D 0.46(4) C 5
H H68A 0.133306 0.136108 0.944182 0.055 Uiso calc U P R 0.46(4) C 5
H H68B 0.215622 0.224847 0.977004 0.055 Uiso calc U P R 0.46(4) C 5
H H68C 0.233496 0.16561 0.920859 0.055 Uiso calc U P R 0.46(4) C 5
C C65A 0.1242(14) 0.2353(10) 0.8731(11) 0.038(5) Uani d U P D 0.54(4) C 6
C C66A 0.049(2) 0.1896(16) 0.8049(10) 0.046(6) Uani d U P D 0.54(4) C 6
H H66D 0.084244 0.179206 0.771819 0.069 Uiso calc U P R 0.54(4) C 6
H H66E 0.007417 0.225174 0.784744 0.069 Uiso calc U P R 0.54(4) C 6
H H66F 0.007207 0.135053 0.814413 0.069 Uiso calc U P R 0.54(4) C 6
C C67A 0.068(2) 0.2632(16) 0.9190(15) 0.038(5) Uani d U P D 0.54(4) C 6
H H67D 0.034967 0.303005 0.895082 0.057 Uiso calc U P R 0.54(4) C 6
H H67E 0.114832 0.291366 0.963611 0.057 Uiso calc U P R 0.54(4) C 6
H H67F 0.018371 0.213127 0.927838 0.057 Uiso calc U P R 0.54(4) C 6
C C68A 0.176(2) 0.1729(18) 0.9092(17) 0.046(5) Uani d U P D 0.54(4) C 6
H H68D 0.210182 0.154385 0.878513 0.069 Uiso calc U P R 0.54(4) C 6
H H68E 0.127149 0.123241 0.919069 0.069 Uiso calc U P R 0.54(4) C 6
H H68F 0.224913 0.201075 0.953088 0.069 Uiso calc U P R 0.54(4) C 6

loop_
_atom_site_aniso_label
_atom_site_aniso_U_11
_atom_site_aniso_U_22
_atom_site_aniso_U_33
_atom_site_aniso_U_12
_atom_site_aniso_U_13
_atom_site_aniso_U_23
In1 0.0223(3) 0.0170(3) 0.0176(3) 0.0075(3) 0.0082(3) 0.0015(2)
In2 0.0245(3) 0.0145(3) 0.0160(3) 0.0062(3) 0.0074(3) 0.0033(2)
Cl1 0.0418(14) 0.0193(11) 0.0224(10) 0.0127(11) 0.0080(11) 0.0053(8)
Cl2 0.0412(14) 0.0201(11) 0.0232(11) 0.0126(10) 0.0130(10) -0.0004(8)
O1 0.025(3) 0.029(3) 0.019(3) 0.015(3) 0.005(3) -0.001(3)
O2 0.016(3) 0.020(3) 0.023(3) 0.004(3) 0.009(3) -0.006(3)
O3 0.029(3) 0.017(3) 0.023(3) 0.012(3) 0.012(3) 0.005(2)
O4 0.025(4) 0.015(3) 0.043(4) 0.003(3) 0.015(3) 0.018(3)
N1 0.022(4) 0.015(4) 0.014(3) 0.010(3) 0.010(3) 0.001(3)
N2 0.021(4) 0.025(4) 0.017(3) 0.015(4) 0.009(3) 0.007(3)
N3 0.023(4) 0.011(3) 0.019(4) 0.003(3) 0.011(3) 0.003(3)
N4 0.027(4) 0.028(4) 0.010(3) 0.015(4) 0.006(3) 0.005(3)
C1 0.018(5) 0.024(5) 0.019(4) 0.010(4) 0.011(4) 0.004(3)
C2 0.027(5) 0.018(4) 0.011(4) 0.008(4) 0.008(4) 0.006(3)
C3 0.022(5) 0.030(5) 0.020(4) 0.009(4) 0.008(4) 0.007(4)
C4 0.025(5) 0.034(5) 0.028(5) 0.018(4) 0.009(4) 0.004(4)
C5 0.029(5) 0.019(4) 0.021(4) 0.010(4) 0.010(4) 0.003(4)
C6 0.020(5) 0.012(4) 0.027(5) 0.002(4) 0.008(4) 0.006(3)
C7 0.016(4) 0.021(4) 0.022(4) 0.005(4) 0.010(4) 0.007(3)
C8 0.029(5) 0.019(4) 0.018(4) 0.012(4) 0.011(4) 0.001(3)
C9 0.029(5) 0.013(4) 0.018(4) 0.005(4) 0.009(4) 0.003(3)
C10 0.025(5) 0.014(4) 0.031(5) 0.005(4) 0.014(4) -0.001(4)
C11 0.038(6) 0.020(5) 0.020(5) 0.010(4) 0.012(4) 0.001(4)
C12 0.036(6) 0.024(5) 0.020(5) 0.005(4) 0.011(4) -0.007(4)
C13 0.024(5) 0.024(5) 0.026(5) 0.009(4) 0.010(4) 0.002(4)
C14 0.044(6) 0.038(6) 0.013(4) 0.014(5) 0.007(4) 0.001(4)
C15 0.062(8) 0.062(8) 0.034(6) 0.031(7) 0.027(6) 0.013(5)
C16 0.039(6) 0.037(6) 0.017(4) 0.012(5) -0.002(4) 0.007(4)
C17 0.058(8) 0.052(7) 0.032(6) 0.021(6) -0.004(5) -0.018(5)
C18 0.037(5) 0.021(5) 0.026(5) 0.011(5) 0.014(5) -0.001(4)
C19 0.053(7) 0.049(6) 0.042(6) 0.023(6) 0.032(6) 0.001(5)
C20 0.045(6) 0.032(5) 0.037(5) 0.017(5) 0.021(5) -0.005(4)
C21 0.033(6) 0.037(6) 0.065(7) 0.012(5) 0.030(6) -0.003(5)
C22 0.017(4) 0.022(4) 0.014(4) 0.006(4) 0.013(4) 0.010(3)
C23 0.020(5) 0.024(5) 0.013(4) 0.010(4) 0.007(4) 0.012(3)
C24 0.022(5) 0.028(5) 0.020(4) 0.008(4) 0.010(4) 0.009(4)
C25 0.021(5) 0.031(5) 0.029(5) 0.010(4) 0.012(4) 0.005(4)
C26 0.018(5) 0.029(5) 0.036(5) 0.001(4) 0.013(4) 0.005(4)
C27 0.024(5) 0.033(5) 0.032(5) 0.003(4) 0.016(4) 0.001(4)
C28 0.022(5) 0.025(5) 0.027(5) 0.006(4) 0.014(4) 0.003(4)
C29 0.024(5) 0.043(6) 0.029(5) 0.011(5) 0.013(4) 0.003(4)
C30 0.052(7) 0.065(8) 0.033(6) 0.027(6) 0.024(5) 0.006(5)
C31 0.040(7) 0.054(7) 0.047(7) 0.027(6) 0.023(5) 0.009(5)
C32 0.023(6) 0.056(7) 0.051(7) 0.011(5) 0.019(5) -0.001(6)
C33 0.026(5) 0.030(5) 0.042(6) 0.000(4) 0.014(5) -0.009(4)
C34 0.035(6) 0.038(6) 0.063(8) -0.001(5) 0.015(6) -0.010(6)
C35 0.030(6) 0.038(6) 0.043(6) -0.003(5) 0.006(5) -0.007(5)
C36 0.029(6) 0.052(7) 0.055(7) -0.004(5) 0.015(5) -0.034(6)
C37 0.037(6) 0.017(4) 0.011(4) 0.018(4) 0.005(4) -0.001(3)
C38 0.035(5) 0.020(5) 0.015(4) 0.014(4) 0.010(4) 0.000(3)
C39 0.033(6) 0.031(5) 0.018(4) 0.011(4) 0.006(4) 0.004(4)
C40 0.032(5) 0.028(5) 0.015(4) 0.013(4) -0.002(4) 0.000(4)
C41 0.045(6) 0.026(5) 0.012(4) 0.023(5) 0.006(4) 0.007(3)
C42 0.021(5) 0.019(4) 0.027(5) 0.009(4) 0.008(4) 0.010(4)
C43 0.021(5) 0.019(4) 0.023(4) 0.013(4) 0.000(4) 0.000(4)
C44 0.026(5) 0.024(5) 0.017(4) 0.014(4) 0.008(4) 0.003(3)
C45 0.016(4) 0.015(4) 0.021(4) 0.002(3) 0.006(4) 0.001(3)
C46 0.027(5) 0.009(4) 0.026(5) 0.009(4) 0.012(4) 0.008(3)
C47 0.028(5) 0.026(5) 0.019(4) 0.011(4) 0.007(4) 0.008(4)
C48 0.026(5) 0.026(5) 0.017(4) 0.000(4) 0.005(4) -0.005(4)
C49 0.031(5) 0.016(4) 0.029(5) 0.010(4) 0.010(4) 0.004(4)
C50 0.034(6) 0.045(6) 0.030(5) 0.018(5) 0.017(5) 0.009(5)
C51 0.037(7) 0.088(10) 0.041(7) 0.024(7) 0.011(5) -0.016(7)
C52 0.046(7) 0.055(7) 0.041(6) 0.022(6) 0.019(5) 0.001(5)
C53 0.062(9) 0.076(9) 0.072(9) 0.044(8) 0.039(7) 0.044(7)
C54 0.027(5) 0.020(4) 0.028(5) 0.012(4) 0.016(4) 0.014(3)
C55 0.040(6) 0.022(5) 0.023(5) 0.012(4) 0.004(4) 0.009(4)
C56 0.043(7) 0.025(5) 0.034(5) 0.017(5) 0.012(5) 0.010(4)
C57 0.033(6) 0.035(5) 0.029(5) 0.022(5) 0.009(4) 0.007(4)
C58 0.018(4) 0.018(4) 0.020(4) 0.009(4) 0.016(4) 0.003(3)
C59 0.028(5) 0.010(4) 0.014(4) 0.006(4) 0.003(4) -0.001(3)
C60 0.023(5) 0.017(4) 0.022(4) 0.001(4) 0.013(4) -0.001(3)
C61 0.030(5) 0.017(4) 0.028(5) 0.011(4) 0.015(4) 0.002(4)
C62 0.018(5) 0.020(5) 0.028(5) 0.000(4) 0.007(4) -0.002(4)
C63 0.024(5) 0.018(5) 0.038(5) -0.001(4) 0.018(4) 0.000(4)
C64 0.030(5) 0.021(5) 0.024(5) 0.014(4) 0.011(4) 0.004(4)
C69 0.019(5) 0.017(4) 0.027(5) -0.003(4) 0.007(4) 0.002(4)
C70 0.050(7) 0.024(5) 0.036(6) 0.014(5) 0.011(5) 0.004(4)
C71 0.032(6) 0.048(6) 0.024(5) 0.014(5) 0.013(4) 0.011(4)
C72 0.029(6) 0.034(6) 0.045(6) 0.013(5) 0.000(5) 0.013(5)
S1 0.0268(13) 0.0233(12) 0.0367(13) 0.0068(10) 0.0063(11) 0.0000(10)
O5 0.030(4) 0.022(3) 0.038(4) 0.000(3) 0.000(3) -0.002(3)
C73 0.032(6) 0.027(5) 0.031(5) 0.003(4) 0.012(5) -0.005(4)
C74 0.042(7) 0.037(6) 0.043(6) 0.000(5) 0.017(5) 0.004(5)
S2 0.0464(17) 0.0372(15) 0.0591(18) 0.0217(13) 0.0299(15) 0.0177(13)
O6 0.038(5) 0.040(5) 0.108(7) 0.014(4) 0.036(5) 0.030(5)
C75 0.072(10) 0.072(9) 0.057(8) 0.014(8) 0.032(7) 0.014(7)
C76 0.053(7) 0.031(6) 0.035(6) 0.001(5) 0.019(5) 0.001(5)
S3 0.030(2) 0.0185(15) 0.0304(17) 0.0075(13) 0.0159(14) 0.0018(12)
O7 0.023(3) 0.020(3) 0.021(3) 0.004(3) 0.019(3) 0.005(3)
C77 0.028(6) 0.030(6) 0.030(5) 0.013(5) 0.011(4) 0.009(5)
C78 0.027(6) 0.025(5) 0.030(6) 0.006(5) 0.016(5) 0.001(5)
S3A 0.024(3) 0.019(3) 0.024(3) 0.005(2) 0.009(2) 0.001(2)
O7A 0.027(4) 0.025(4) 0.026(4) 0.004(3) 0.011(3) 0.009(3)
C77A 0.026(7) 0.017(7) 0.017(6) 0.012(6) 0.007(6) 0.006(5)
C78A 0.018(8) 0.023(6) 0.028(7) 0.007(6) 0.012(6) 0.003(6)
S4 0.0306(18) 0.0189(15) 0.0200(14) 0.0082(12) 0.0057(12) 0.0008(11)
O8 0.030(4) 0.025(3) 0.017(4) 0.007(3) 0.007(3) -0.004(3)
C79 0.047(8) 0.037(7) 0.017(6) 0.013(6) 0.012(6) -0.003(5)
C80 0.036(7) 0.023(5) 0.028(6) 0.007(5) 0.009(6) -0.006(5)
S4A 0.036(4) 0.022(4) 0.020(4) 0.008(3) 0.005(3) 0.000(3)
O8A 0.034(6) 0.022(6) 0.015(5) 0.000(5) 0.007(5) 0.001(5)
C79A 0.046(11) 0.025(11) 0.015(9) 0.006(10) 0.008(9) 0.002(9)
C80A 0.023(10) 0.022(10) 0.025(10) 0.009(9) 0.006(9) -0.006(9)
C65 0.031(10) 0.026(10) 0.041(9) 0.006(7) 0.010(7) 0.006(7)
C66 0.038(11) 0.034(10) 0.054(8) -0.008(8) 0.014(8) 0.008(7)
C67 0.024(9) 0.047(10) 0.053(11) 0.006(8) 0.014(9) 0.015(9)
C68 0.035(9) 0.026(9) 0.049(10) 0.002(7) 0.019(8) 0.022(9)
C65A 0.033(7) 0.031(7) 0.046(7) 0.005(5) 0.010(5) 0.012(6)
C66A 0.037(10) 0.033(9) 0.052(8) -0.007(8) 0.003(7) 0.003(7)
C67A 0.030(9) 0.036(9) 0.041(9) -0.003(7) 0.014(8) 0.015(7)
C68A 0.035(8) 0.033(9) 0.060(11) 0.002(7) 0.006(8) 0.017(9)

loop_
_atom_type_symbol
_atom_type_description
_atom_type_scat_dispersion_real
_atom_type_scat_dispersion_imag
_atom_type_scat_source
C C 0.0033 0.0016 'International Tables Vol C Tables 4.2.6.8 and 6.1.1.4'
H H 0.0000 0.0000 'International Tables Vol C Tables 4.2.6.8 and 6.1.1.4'
In In -0.7276 1.3100 'International Tables Vol C Tables 4.2.6.8 and 6.1.1.4'
N N 0.0061 0.0033 'International Tables Vol C Tables 4.2.6.8 and 6.1.1.4'
O O 0.0106 0.0060 'International Tables Vol C Tables 4.2.6.8 and 6.1.1.4'
S S 0.1246 0.1234 'International Tables Vol C Tables 4.2.6.8 and 6.1.1.4'
Cl Cl 0.1484 0.1585 'International Tables Vol C Tables 4.2.6.8 and 6.1.1.4'

loop_
_geom_angle_atom_site_label_1
_geom_angle_atom_site_label_2
_geom_angle_atom_site_label_3
_geom_angle_site_symmetry_1
_geom_angle_site_symmetry_3
_geom_angle
_geom_angle_publ_flag
O2 In1 O1 . . 110.0(2) ?
O2 In1 N2 . . 88.5(3) ?
O1 In1 N2 . . 159.2(3) ?
O2 In1 N1 . . 159.3(3) ?
O1 In1 N1 . . 84.7(2) ?
N2 In1 N1 . . 75.1(3) ?
O2 In1 O7A . . 77.0(4) ?
O1 In1 O7A . . 81.3(5) ?
N2 In1 O7A . . 94.1(5) ?
N1 In1 O7A . . 91.5(4) ?
O2 In1 O7 . . 86.2(3) ?
O1 In1 O7 . . 88.4(3) ?
N2 In1 O7 . . 83.1(2) ?
N1 In1 O7 . . 79.5(3) ?
O2 In1 Cl1 . . 94.07(19) ?
O1 In1 Cl1 . . 92.88(17) ?
N2 In1 Cl1 . . 95.42(16) ?
N1 In1 Cl1 . . 99.82(18) ?
O7A In1 Cl1 . . 166.8(4) ?
O7 In1 Cl1 . . 178.5(2) ?
O4 In2 O3 . . 112.8(2) ?
O4 In2 N4 . . 87.8(3) ?
O3 In2 N4 . . 156.7(2) ?
O4 In2 N3 . . 158.2(2) ?
O3 In2 N3 . . 83.4(2) ?
N4 In2 N3 . . 74.1(3) ?
O4 In2 O8 . . 76.9(3) ?
O3 In2 O8 . . 83.2(3) ?
N4 In2 O8 . . 91.3(3) ?
N3 In2 O8 . . 91.3(3) ?
O4 In2 O8A . . 90.2(6) ?
O3 In2 O8A . . 88.9(6) ?
N4 In2 O8A . . 79.8(6) ?
N3 In2 O8A . . 75.0(6) ?
O4 In2 Cl2 . . 94.5(2) ?
O3 In2 Cl2 . . 93.38(16) ?
N4 In2 Cl2 . . 95.92(18) ?
N3 In2 Cl2 . . 99.24(18) ?
O8 In2 Cl2 . . 168.5(2) ?
O8A In2 Cl2 . . 173.6(5) ?
C9 O1 In1 . . 126.7(4) ?
C24 O2 In1 . . 127.5(4) ?
C45 O3 In2 . . 123.8(4) ?
C60 O4 In2 . . 127.2(4) ?
C7 N1 C2 . . 122.2(6) ?
C7 N1 In1 . . 122.0(5) ?
C2 N1 In1 . . 113.5(4) ?
C22 N2 C1 . . 122.8(6) ?
C22 N2 In1 . . 122.6(6) ?
C1 N2 In1 . . 114.4(5) ?
C43 N3 C38 . . 121.2(7) ?
C43 N3 In2 . . 123.6(6) ?
C38 N3 In2 . . 113.4(4) ?
C58 N4 C37 . . 123.6(6) ?
C58 N4 In2 . . 122.3(6) ?
C37 N4 In2 . . 114.0(5) ?
C2 C1 C6 . . 120.0 ?
C2 C1 N2 . . 116.9(4) ?
C6 C1 N2 . . 123.1(4) ?
C3 C2 C1 . . 120.0 ?
C3 C2 N1 . . 122.6(4) ?
C1 C2 N1 . . 117.4(4) ?
C4 C3 C2 . . 120.0 ?
C4 C3 H3 . . 120.0 ?
C2 C3 H3 . . 120.0 ?
C3 C4 C5 . . 120.0 ?
C3 C4 H4 . . 120.0 ?
C5 C4 H4 . . 120.0 ?
C4 C5 C6 . . 120.0 ?
C4 C5 H5 . . 120.0 ?
C6 C5 H5 . . 120.0 ?
C5 C6 C1 . . 120.0 ?
C5 C6 H6 . . 120.0 ?
C1 C6 H6 . . 120.0 ?
N1 C7 C8 . . 127.4(7) ?
N1 C7 H7 . . 116.3 ?
C8 C7 H7 . . 116.3 ?
C9 C8 C13 . . 120.0 ?
C9 C8 C7 . . 126.6(5) ?
C13 C8 C7 . . 113.3(5) ?
O1 C9 C10 . . 118.4(4) ?
O1 C9 C8 . . 121.6(4) ?
C10 C9 C8 . . 120.0 ?
C11 C10 C9 . . 120.0 ?
C11 C10 C18 . . 118.6(5) ?
C9 C10 C18 . . 121.4(5) ?
C12 C11 C10 . . 120.0 ?
C12 C11 H11 . . 120.0 ?
C10 C11 H11 . . 120.0 ?
C11 C12 C13 . . 120.0 ?
C11 C12 C14 . . 118.1(5) ?
C13 C12 C14 . . 121.8(5) ?
C12 C13 C8 . . 120.0 ?
C12 C13 H13 . . 120.0 ?
C8 C13 H13 . . 120.0 ?
C15 C14 C16 . . 107.8(8) ?
C15 C14 C17 . . 109.2(8) ?
C16 C14 C17 . . 108.7(9) ?
C15 C14 C12 . . 109.8(8) ?
C16 C14 C12 . . 112.5(7) ?
C17 C14 C12 . . 108.8(7) ?
C14 C15 H15A . . 109.5 ?
C14 C15 H15B . . 109.5 ?
H15A C15 H15B . . 109.5 ?
C14 C15 H15C . . 109.5 ?
H15A C15 H15C . . 109.5 ?
H15B C15 H15C . . 109.5 ?
C14 C16 H16A . . 109.5 ?
C14 C16 H16B . . 109.5 ?
H16A C16 H16B . . 109.5 ?
C14 C16 H16C . . 109.5 ?
H16A C16 H16C . . 109.5 ?
H16B C16 H16C . . 109.5 ?
C14 C17 H17A . . 109.5 ?
C14 C17 H17B . . 109.5 ?
H17A C17 H17B . . 109.5 ?
C14 C17 H17C . . 109.5 ?
H17A C17 H17C . . 109.5 ?
H17B C17 H17C . . 109.5 ?
C20 C18 C19 . . 106.8(7) ?
C20 C18 C21 . . 109.4(8) ?
C19 C18 C21 . . 107.6(8) ?
C20 C18 C10 . . 110.5(7) ?
C19 C18 C10 . . 111.9(7) ?
C21 C18 C10 . . 110.5(6) ?
C18 C19 H19A . . 109.5 ?
C18 C19 H19B . . 109.5 ?
H19A C19 H19B . . 109.5 ?
C18 C19 H19C . . 109.5 ?
H19A C19 H19C . . 109.5 ?
H19B C19 H19C . . 109.5 ?
C18 C20 H20A . . 109.5 ?
C18 C20 H20B . . 109.5 ?
H20A C20 H20B . . 109.5 ?
C18 C20 H20C . . 109.5 ?
H20A C20 H20C . . 109.5 ?
H20B C20 H20C . . 109.5 ?
C18 C21 H21A . . 109.5 ?
C18 C21 H21B . . 109.5 ?
H21A C21 H21B . . 109.5 ?
C18 C21 H21C . . 109.5 ?
H21A C21 H21C . . 109.5 ?
H21B C21 H21C . . 109.5 ?
N2 C22 C23 . . 129.0(7) ?
N2 C22 H22 . . 115.5 ?
C23 C22 H22 . . 115.5 ?
C24 C23 C28 . . 120.0 ?
C24 C23 C22 . . 126.9(5) ?
C28 C23 C22 . . 112.9(5) ?
O2 C24 C23 . . 122.5(4) ?
O2 C24 C25 . . 117.1(4) ?
C23 C24 C25 . . 120.0 ?
C26 C25 C24 . . 120.0 ?
C26 C25 C29 . . 118.3(5) ?
C24 C25 C29 . . 121.7(5) ?
C25 C26 C27 . . 120.0 ?
C25 C26 H26 . . 120.0 ?
C27 C26 H26 . . 120.0 ?
C26 C27 C28 . . 120.0 ?
C26 C27 C33 . . 118.9(5) ?
C28 C27 C33 . . 121.1(5) ?
C27 C28 C23 . . 120.0 ?
C27 C28 H28 . . 120.0 ?
C23 C28 H28 . . 120.0 ?
C30 C29 C31 . . 110.5(9) ?
C30 C29 C32 . . 107.1(8) ?
C31 C29 C32 . . 106.2(8) ?
C30 C29 C25 . . 110.5(7) ?
C31 C29 C25 . . 109.9(7) ?
C32 C29 C25 . . 112.5(8) ?
C29 C30 H30A . . 109.5 ?
C29 C30 H30B . . 109.5 ?
H30A C30 H30B . . 109.5 ?
C29 C30 H30C . . 109.5 ?
H30A C30 H30C . . 109.5 ?
H30B C30 H30C . . 109.5 ?
C29 C31 H31A . . 109.5 ?
C29 C31 H31B . . 109.5 ?
H31A C31 H31B . . 109.5 ?
C29 C31 H31C . . 109.5 ?
H31A C31 H31C . . 109.5 ?
H31B C31 H31C . . 109.5 ?
C29 C32 H32A . . 109.5 ?
C29 C32 H32B . . 109.5 ?
H32A C32 H32B . . 109.5 ?
C29 C32 H32C . . 109.5 ?
H32A C32 H32C . . 109.5 ?
H32B C32 H32C . . 109.5 ?
C36 C33 C34 . . 110.2(9) ?
C36 C33 C35 . . 108.0(9) ?
C34 C33 C35 . . 108.3(8) ?
C36 C33 C27 . . 112.1(7) ?
C34 C33 C27 . . 107.9(8) ?
C35 C33 C27 . . 110.3(7) ?
C33 C34 H34A . . 109.5 ?
C33 C34 H34B . . 109.5 ?
H34A C34 H34B . . 109.5 ?
C33 C34 H34C . . 109.5 ?
H34A C34 H34C . . 109.5 ?
H34B C34 H34C . . 109.5 ?
C33 C35 H35A . . 109.5 ?
C33 C35 H35B . . 109.5 ?
H35A C35 H35B . . 109.5 ?
C33 C35 H35C . . 109.5 ?
H35A C35 H35C . . 109.5 ?
H35B C35 H35C . . 109.5 ?
C33 C36 H36A . . 109.5 ?
C33 C36 H36B . . 109.5 ?
H36A C36 H36B . . 109.5 ?
C33 C36 H36C . . 109.5 ?
H36A C36 H36C . . 109.5 ?
H36B C36 H36C . . 109.5 ?
C38 C37 C42 . . 120.0 ?
C38 C37 N4 . . 116.1(4) ?
C42 C37 N4 . . 123.9(4) ?
C37 C38 C39 . . 120.0 ?
C37 C38 N3 . . 116.9(4) ?
C39 C38 N3 . . 123.1(4) ?
C40 C39 C38 . . 120.0 ?
C40 C39 H39 . . 120.0 ?
C38 C39 H39 . . 120.0 ?
C41 C40 C39 . . 120.0 ?
C41 C40 H40 . . 120.0 ?
C39 C40 H40 . . 120.0 ?
C40 C41 C42 . . 120.0 ?
C40 C41 H41 . . 120.0 ?
C42 C41 H41 . . 120.0 ?
C41 C42 C37 . . 120.0 ?
C41 C42 H42 . . 120.0 ?
C37 C42 H42 . . 120.0 ?
N3 C43 C44 . . 125.4(7) ?
N3 C43 H43 . . 117.3 ?
C44 C43 H43 . . 117.3 ?
C45 C44 C49 . . 120.0 ?
C45 C44 C43 . . 125.8(5) ?
C49 C44 C43 . . 113.9(5) ?
O3 C45 C44 . . 121.3(4) ?
O3 C45 C46 . . 118.6(4) ?
C44 C45 C46 . . 120.0 ?
C45 C46 C47 . . 120.0 ?
C45 C46 C54 . . 121.9(4) ?
C47 C46 C54 . . 118.1(4) ?
C46 C47 C48 . . 120.0 ?
C46 C47 H47 . . 120.0 ?
C48 C47 H47 . . 120.0 ?
C49 C48 C47 . . 120.0 ?
C49 C48 C50 . . 121.9(5) ?
C47 C48 C50 . . 118.0(5) ?
C48 C49 C44 . . 120.0 ?
C48 C49 H49 . . 120.0 ?
C44 C49 H49 . . 120.0 ?
C52 C50 C53 . . 108.2(9) ?
C52 C50 C48 . . 114.0(8) ?
C53 C50 C48 . . 110.9(8) ?
C52 C50 C51 . . 109.3(9) ?
C53 C50 C51 . . 106.1(9) ?
C48 C50 C51 . . 108.1(8) ?
C50 C51 H51A . . 109.5 ?
C50 C51 H51B . . 109.5 ?
H51A C51 H51B . . 109.5 ?
C50 C51 H51C . . 109.5 ?
H51A C51 H51C . . 109.5 ?
H51B C51 H51C . . 109.5 ?
C50 C52 H52A . . 109.5 ?
C50 C52 H52B . . 109.5 ?
H52A C52 H52B . . 109.5 ?
C50 C52 H52C . . 109.5 ?
H52A C52 H52C . . 109.5 ?
H52B C52 H52C . . 109.5 ?
C50 C53 H53A . . 109.5 ?
C50 C53 H53B . . 109.5 ?
H53A C53 H53B . . 109.5 ?
C50 C53 H53C . . 109.5 ?
H53A C53 H53C . . 109.5 ?
H53B C53 H53C . . 109.5 ?
C55 C54 C57 . . 108.3(8) ?
C55 C54 C56 . . 108.0(6) ?
C57 C54 C56 . . 109.4(7) ?
C55 C54 C46 . . 112.7(6) ?
C57 C54 C46 . . 111.3(6) ?
C56 C54 C46 . . 107.0(7) ?
C54 C55 H55A . . 109.5 ?
C54 C55 H55B . . 109.5 ?
H55A C55 H55B . . 109.5 ?
C54 C55 H55C . . 109.5 ?
H55A C55 H55C . . 109.5 ?
H55B C55 H55C . . 109.5 ?
C54 C56 H56A . . 109.5 ?
C54 C56 H56B . . 109.5 ?
H56A C56 H56B . . 109.5 ?
C54 C56 H56C . . 109.5 ?
H56A C56 H56C . . 109.5 ?
H56B C56 H56C . . 109.5 ?
C54 C57 H57A . . 109.5 ?
C54 C57 H57B . . 109.5 ?
H57A C57 H57B . . 109.5 ?
C54 C57 H57C . . 109.5 ?
H57A C57 H57C . . 109.5 ?
H57B C57 H57C . . 109.5 ?
N4 C58 C59 . . 127.6(7) ?
N4 C58 H58 . . 116.2 ?
C59 C58 H58 . . 116.2 ?
C60 C59 C64 . . 120.0 ?
C60 C59 C58 . . 127.6(5) ?
C64 C59 C58 . . 112.3(5) ?
O4 C60 C61 . . 117.4(4) ?
O4 C60 C59 . . 122.5(4) ?
C61 C60 C59 . . 120.0 ?
C60 C61 C62 . . 120.0 ?
C60 C61 C69 . . 121.7(4) ?
C62 C61 C69 . . 118.2(4) ?
C63 C62 C61 . . 120.0 ?
C63 C62 H62 . . 120.0 ?
C61 C62 H62 . . 120.0 ?
C62 C63 C64 . . 120.0 ?
C62 C63 C65A . . 116.2(9) ?
C64 C63 C65A . . 123.8(9) ?
C62 C63 C65 . . 122.0(10) ?
C64 C63 C65 . . 118.0(9) ?
C63 C64 C59 . . 120.0 ?
C63 C64 H64 . . 120.0 ?
C59 C64 H64 . . 120.0 ?
C72 C69 C70 . . 106.3(8) ?
C72 C69 C71 . . 107.2(8) ?
C70 C69 C71 . . 110.4(8) ?
C72 C69 C61 . . 112.0(6) ?
C70 C69 C61 . . 113.6(7) ?
C71 C69 C61 . . 107.3(7) ?
C69 C70 H70A . . 109.5 ?
C69 C70 H70B . . 109.5 ?
H70A C70 H70B . . 109.5 ?
C69 C70 H70C . . 109.5 ?
H70A C70 H70C . . 109.5 ?
H70B C70 H70C . . 109.5 ?
C69 C71 H71A . . 109.5 ?
C69 C71 H71B . . 109.5 ?
H71A C71 H71B . . 109.5 ?
C69 C71 H71C . . 109.5 ?
H71A C71 H71C . . 109.5 ?
H71B C71 H71C . . 109.5 ?
C69 C72 H72A . . 109.5 ?
C69 C72 H72B . . 109.5 ?
H72A C72 H72B . . 109.5 ?
C69 C72 H72C . . 109.5 ?
H72A C72 H72C . . 109.5 ?
H72B C72 H72C . . 109.5 ?
O5 S1 C74 . . 106.9(5) ?
O5 S1 C73 . . 106.7(4) ?
C74 S1 C73 . . 97.9(5) ?
S1 C73 H73A . . 109.5 ?
S1 C73 H73B . . 109.5 ?
H73A C73 H73B . . 109.5 ?
S1 C73 H73C . . 109.5 ?
H73A C73 H73C . . 109.5 ?
H73B C73 H73C . . 109.5 ?
S1 C74 H74A . . 109.5 ?
S1 C74 H74B . . 109.5 ?
H74A C74 H74B . . 109.5 ?
S1 C74 H74C . . 109.5 ?
H74A C74 H74C . . 109.5 ?
H74B C74 H74C . . 109.5 ?
O6 S2 C76 . . 106.3(5) ?
O6 S2 C75 . . 106.9(6) ?
C76 S2 C75 . . 97.0(5) ?
S2 C75 H75A . . 109.5 ?
S2 C75 H75B . . 109.5 ?
H75A C75 H75B . . 109.5 ?
S2 C75 H75C . . 109.5 ?
H75A C75 H75C . . 109.5 ?
H75B C75 H75C . . 109.5 ?
S2 C76 H76A . . 109.5 ?
S2 C76 H76B . . 109.5 ?
H76A C76 H76B . . 109.5 ?
S2 C76 H76C . . 109.5 ?
H76A C76 H76C . . 109.5 ?
H76B C76 H76C . . 109.5 ?
O7 S3 C78 . . 106.3(6) ?
O7 S3 C77 . . 104.0(6) ?
C78 S3 C77 . . 98.9(6) ?
S3 O7 In1 . . 132.3(5) ?
S3 C77 H77A . . 109.5 ?
S3 C77 H77B . . 109.5 ?
H77A C77 H77B . . 109.5 ?
S3 C77 H77C . . 109.5 ?
H77A C77 H77C . . 109.5 ?
H77B C77 H77C . . 109.5 ?
S3 C78 H78A . . 109.5 ?
S3 C78 H78B . . 109.5 ?
H78A C78 H78B . . 109.5 ?
S3 C78 H78C . . 109.5 ?
H78A C78 H78C . . 109.5 ?
H78B C78 H78C . . 109.5 ?
O7A S3A C78A . . 105.6(9) ?
O7A S3A C77A . . 103.5(8) ?
C78A S3A C77A . . 97.9(9) ?
S3A O7A In1 . . 141.0(9) ?
S3A C77A H77D . . 109.5 ?
S3A C77A H77E . . 109.5 ?
H77D C77A H77E . . 109.5 ?
S3A C77A H77F . . 109.5 ?
H77D C77A H77F . . 109.5 ?
H77E C77A H77F . . 109.5 ?
S3A C78A H78D . . 109.5 ?
S3A C78A H78E . . 109.5 ?
H78D C78A H78E . . 109.5 ?
S3A C78A H78F . . 109.5 ?
H78D C78A H78F . . 109.5 ?
H78E C78A H78F . . 109.5 ?
O8 S4 C80 . . 105.6(5) ?
O8 S4 C79 . . 105.2(8) ?
C80 S4 C79 . . 99.2(7) ?
S4 O8 In2 . . 135.9(5) ?
S4 C79 H79A . . 109.5 ?
S4 C79 H79B . . 109.5 ?
H79A C79 H79B . . 109.5 ?
S4 C79 H79C . . 109.5 ?
H79A C79 H79C . . 109.5 ?
H79B C79 H79C . . 109.5 ?
S4 C80 H80A . . 109.5 ?
S4 C80 H80B . . 109.5 ?
H80A C80 H80B . . 109.5 ?
S4 C80 H80C . . 109.5 ?
H80A C80 H80C . . 109.5 ?
H80B C80 H80C . . 109.5 ?
O8A S4A C80A . . 107.4(14) ?
O8A S4A C79A . . 110.(2) ?
C80A S4A C79A . . 100.4(16) ?
S4A O8A In2 . . 126.6(10) ?
S4A C79A H79D . . 109.5 ?
S4A C79A H79E . . 109.5 ?
H79D C79A H79E . . 109.5 ?
S4A C79A H79F . . 109.5 ?
H79D C79A H79F . . 109.5 ?
H79E C79A H79F . . 109.5 ?
S4A C80A H80D . . 109.5 ?
S4A C80A H80E . . 109.5 ?
H80D C80A H80E . . 109.5 ?
S4A C80A H80F . . 109.5 ?
H80D C80A H80F . . 109.5 ?
H80E C80A H80F . . 109.5 ?
C68 C65 C66 . . 108.8(17) ?
C68 C65 C67 . . 109.1(16) ?
C66 C65 C67 . . 107.0(17) ?
C68 C65 C63 . . 115.2(18) ?
C66 C65 C63 . . 108.6(15) ?
C67 C65 C63 . . 107.8(18) ?
C65 C66 H66A . . 109.5 ?
C65 C66 H66B . . 109.5 ?
H66A C66 H66B . . 109.5 ?
C65 C66 H66C . . 109.5 ?
H66A C66 H66C . . 109.5 ?
H66B C66 H66C . . 109.5 ?
C65 C67 H67A . . 109.5 ?
C65 C67 H67B . . 109.5 ?
H67A C67 H67B . . 109.5 ?
C65 C67 H67C . . 109.5 ?
H67A C67 H67C . . 109.5 ?
H67B C67 H67C . . 109.5 ?
C65 C68 H68A . . 109.5 ?
C65 C68 H68B . . 109.5 ?
H68A C68 H68B . . 109.5 ?
C65 C68 H68C . . 109.5 ?
H68A C68 H68C . . 109.5 ?
H68B C68 H68C . . 109.5 ?
C68A C65A C66A . . 108.2(15) ?
C68A C65A C67A . . 110.5(15) ?
C66A C65A C67A . . 108.2(16) ?
C68A C65A C63 . . 109.4(18) ?
C66A C65A C63 . . 112.1(15) ?
C67A C65A C63 . . 108.4(16) ?
C65A C66A H66D . . 109.5 ?
C65A C66A H66E . . 109.5 ?
H66D C66A H66E . . 109.5 ?
C65A C66A H66F . . 109.5 ?
H66D C66A H66F . . 109.5 ?
H66E C66A H66F . . 109.5 ?
C65A C67A H67D . . 109.5 ?
C65A C67A H67E . . 109.5 ?
H67D C67A H67E . . 109.5 ?
C65A C67A H67F . . 109.5 ?
H67D C67A H67F . . 109.5 ?
H67E C67A H67F . . 109.5 ?
C65A C68A H68D . . 109.5 ?
C65A C68A H68E . . 109.5 ?
H68D C68A H68E . . 109.5 ?
C65A C68A H68F . . 109.5 ?
H68D C68A H68F . . 109.5 ?
H68E C68A H68F . . 109.5 ?

loop_
_geom_bond_atom_site_label_1
_geom_bond_atom_site_label_2
_geom_bond_site_symmetry_2
_geom_bond_distance
_geom_bond_publ_flag
In1 O2 . 2.068(6) ?
In1 O1 . 2.073(6) ?
In1 N2 . 2.192(6) ?
In1 N1 . 2.225(7) ?
In1 O7A . 2.291(8) ?
In1 O7 . 2.309(6) ?
In1 Cl1 . 2.458(2) ?
In2 O4 . 2.067(6) ?
In2 O3 . 2.077(5) ?
In2 N4 . 2.201(6) ?
In2 N3 . 2.217(7) ?
In2 O8 . 2.288(6) ?
In2 O8A . 2.315(9) ?
In2 Cl2 . 2.435(2) ?
O1 C9 . 1.358(7) ?
O2 C24 . 1.379(7) ?
O3 C45 . 1.362(6) ?
O4 C60 . 1.354(7) ?
N1 C7 . 1.298(10) ?
N1 C2 . 1.421(7) ?
N2 C22 . 1.301(11) ?
N2 C1 . 1.435(8) ?
N3 C43 . 1.294(10) ?
N3 C38 . 1.420(7) ?
N4 C58 . 1.316(11) ?
N4 C37 . 1.431(8) ?
C1 C2 . 1.39 ?
C1 C6 . 1.39 ?
C2 C3 . 1.39 ?
C3 C4 . 1.39 ?
C3 H3 . 0.95 ?
C4 C5 . 1.39 ?
C4 H4 . 0.95 ?
C5 C6 . 1.39 ?
C5 H5 . 0.95 ?
C6 H6 . 0.95 ?
C7 C8 . 1.442(9) ?
C7 H7 . 0.95 ?
C8 C9 . 1.39 ?
C8 C13 . 1.39 ?
C9 C10 . 1.39 ?
C10 C11 . 1.39 ?
C10 C18 . 1.554(10) ?
C11 C12 . 1.39 ?
C11 H11 . 0.95 ?
C12 C13 . 1.39 ?
C12 C14 . 1.562(10) ?
C13 H13 . 0.95 ?
C14 C15 . 1.529(14) ?
C14 C16 . 1.538(13) ?
C14 C17 . 1.546(14) ?
C15 H15A . 0.98 ?
C15 H15B . 0.98 ?
C15 H15C . 0.98 ?
C16 H16A . 0.98 ?
C16 H16B . 0.98 ?
C16 H16C . 0.98 ?
C17 H17A . 0.98 ?
C17 H17B . 0.98 ?
C17 H17C . 0.98 ?
C18 C20 . 1.534(12) ?
C18 C19 . 1.541(11) ?
C18 C21 . 1.545(14) ?
C19 H19A . 0.98 ?
C19 H19B . 0.98 ?
C19 H19C . 0.98 ?
C20 H20A . 0.98 ?
C20 H20B . 0.98 ?
C20 H20C . 0.98 ?
C21 H21A . 0.98 ?
C21 H21B . 0.98 ?
C21 H21C . 0.98 ?
C22 C23 . 1.432(9) ?
C22 H22 . 0.95 ?
C23 C24 . 1.39 ?
C23 C28 . 1.39 ?
C24 C25 . 1.39 ?
C25 C26 . 1.39 ?
C25 C29 . 1.577(10) ?
C26 C27 . 1.39 ?
C26 H26 . 0.95 ?
C27 C28 . 1.39 ?
C27 C33 . 1.577(10) ?
C28 H28 . 0.95 ?
C29 C30 . 1.527(13) ?
C29 C31 . 1.545(14) ?
C29 C32 . 1.564(13) ?
C30 H30A . 0.98 ?
C30 H30B . 0.98 ?
C30 H30C . 0.98 ?
C31 H31A . 0.98 ?
C31 H31B . 0.98 ?
C31 H31C . 0.98 ?
C32 H32A . 0.98 ?
C32 H32B . 0.98 ?
C32 H32C . 0.98 ?
C33 C36 . 1.527(13) ?
C33 C34 . 1.528(14) ?
C33 C35 . 1.568(14) ?
C34 H34A . 0.98 ?
C34 H34B . 0.98 ?
C34 H34C . 0.98 ?
C35 H35A . 0.98 ?
C35 H35B . 0.98 ?
C35 H35C . 0.98 ?
C36 H36A . 0.98 ?
C36 H36B . 0.98 ?
C36 H36C . 0.98 ?
C37 C38 . 1.39 ?
C37 C42 . 1.39 ?
C38 C39 . 1.39 ?
C39 C40 . 1.39 ?
C39 H39 . 0.95 ?
C40 C41 . 1.39 ?
C40 H40 . 0.95 ?
C41 C42 . 1.39 ?
C41 H41 . 0.95 ?
C42 H42 . 0.95 ?
C43 C44 . 1.469(9) ?
C43 H43 . 0.95 ?
C44 C45 . 1.39 ?
C44 C49 . 1.39 ?
C45 C46 . 1.39 ?
C46 C47 . 1.39 ?
C46 C54 . 1.580(9) ?
C47 C48 . 1.39 ?
C47 H47 . 0.95 ?
C48 C49 . 1.39 ?
C48 C50 . 1.554(10) ?
C49 H49 . 0.95 ?
C50 C52 . 1.496(14) ?
C50 C53 . 1.540(14) ?
C50 C51 . 1.562(15) ?
C51 H51A . 0.98 ?
C51 H51B . 0.98 ?
C51 H51C . 0.98 ?
C52 H52A . 0.98 ?
C52 H52B . 0.98 ?
C52 H52C . 0.98 ?
C53 H53A . 0.98 ?
C53 H53B . 0.98 ?
C53 H53C . 0.98 ?
C54 C55 . 1.519(11) ?
C54 C57 . 1.529(12) ?
C54 C56 . 1.552(12) ?
C55 H55A . 0.98 ?
C55 H55B . 0.98 ?
C55 H55C . 0.98 ?
C56 H56A . 0.98 ?
C56 H56B . 0.98 ?
C56 H56C . 0.98 ?
C57 H57A . 0.98 ?
C57 H57B . 0.98 ?
C57 H57C . 0.98 ?
C58 C59 . 1.431(9) ?
C58 H58 . 0.95 ?
C59 C60 . 1.39 ?
C59 C64 . 1.39 ?
C60 C61 . 1.39 ?
C61 C62 . 1.39 ?
C61 C69 . 1.569(9) ?
C62 C63 . 1.39 ?
C62 H62 . 0.95 ?
C63 C64 . 1.39 ?
C63 C65A . 1.580(12) ?
C63 C65 . 1.581(12) ?
C64 H64 . 0.95 ?
C69 C72 . 1.527(13) ?
C69 C70 . 1.528(12) ?
C69 C71 . 1.546(12) ?
C70 H70A . 0.98 ?
C70 H70B . 0.98 ?
C70 H70C . 0.98 ?
C71 H71A . 0.98 ?
C71 H71B . 0.98 ?
C71 H71C . 0.98 ?
C72 H72A . 0.98 ?
C72 H72B . 0.98 ?
C72 H72C . 0.98 ?
S1 O5 . 1.496(7) ?
S1 C74 . 1.786(10) ?
S1 C73 . 1.791(9) ?
C73 H73A . 0.98 ?
C73 H73B . 0.98 ?
C73 H73C . 0.98 ?
C74 H74A . 0.98 ?
C74 H74B . 0.98 ?
C74 H74C . 0.98 ?
S2 O6 . 1.497(7) ?
S2 C76 . 1.780(9) ?
S2 C75 . 1.783(12) ?
C75 H75A . 0.98 ?
C75 H75B . 0.98 ?
C75 H75C . 0.98 ?
C76 H76A . 0.98 ?
C76 H76B . 0.98 ?
C76 H76C . 0.98 ?
S3 O7 . 1.512(7) ?
S3 C78 . 1.782(11) ?
S3 C77 . 1.792(11) ?
C77 H77A . 0.98 ?
C77 H77B . 0.98 ?
C77 H77C . 0.98 ?
C78 H78A . 0.98 ?
C78 H78B . 0.98 ?
C78 H78C . 0.98 ?
S3A O7A . 1.510(9) ?
S3A C78A . 1.789(12) ?
S3A C77A . 1.795(12) ?
C77A H77D . 0.98 ?
C77A H77E . 0.98 ?
C77A H77F . 0.98 ?
C78A H78D . 0.98 ?
C78A H78E . 0.98 ?
C78A H78F . 0.98 ?
S4 O8 . 1.516(7) ?
S4 C80 . 1.780(10) ?
S4 C79 . 1.790(13) ?
C79 H79A . 0.98 ?
C79 H79B . 0.98 ?
C79 H79C . 0.98 ?
C80 H80A . 0.98 ?
C80 H80B . 0.98 ?
C80 H80C . 0.98 ?
S4A O8A . 1.525(14) ?
S4A C80A . 1.764(16) ?
S4A C79A . 1.77(2) ?
C79A H79D . 0.98 ?
C79A H79E . 0.98 ?
C79A H79F . 0.98 ?
C80A H80D . 0.98 ?
C80A H80E . 0.98 ?
C80A H80F . 0.98 ?
C65 C68 . 1.531(19) ?
C65 C66 . 1.532(19) ?
C65 C67 . 1.532(19) ?
C66 H66A . 0.98 ?
C66 H66B . 0.98 ?
C66 H66C . 0.98 ?
C67 H67A . 0.98 ?
C67 H67B . 0.98 ?
C67 H67C . 0.98 ?
C68 H68A . 0.98 ?
C68 H68B . 0.98 ?
C68 H68C . 0.98 ?
C65A C68A . 1.527(19) ?
C65A C66A . 1.529(19) ?
C65A C67A . 1.531(19) ?
C66A H66D . 0.98 ?
C66A H66E . 0.98 ?
C66A H66F . 0.98 ?
C67A H67D . 0.98 ?
C67A H67E . 0.98 ?
C67A H67F . 0.98 ?
C68A H68D . 0.98 ?
C68A H68E . 0.98 ?
C68A H68F . 0.98 ?
